data_4120925
loop_
_publ_author_name
'Jessica Wallick'
'Charles G. Riordan'
'Glenn P. A. Yap'

_publ_section_title
;
 C-H Activation by a Diselenido Dinickel(II) Complex
;
_journal_name_full 'Journal of the American Chemical Society'
_journal_page_first 14972
_journal_page_last 14974
_journal_paper_doi 10.1021/ja407995r
_journal_volume 135
_journal_year 2013
_chemical_formula_sum 'C12 H29 F6 N4 Ni P Se'
_chemical_formula_weight 512.03
_chemical_name_systematic
;
 ?
;
_space_group_IT_number 62
_symmetry_cell_setting orthorhombic
_symmetry_space_group_name_Hall '-P 2ac 2n'
_symmetry_space_group_name_H-M 'P n m a'
_atom_sites_solution_hydrogens geom
_atom_sites_solution_primary direct
_atom_sites_solution_secondary difmap
_audit_creation_method SHELXL-97
_cell_angle_alpha 90.00
_cell_angle_beta 90.00
_cell_angle_gamma 90.00
_cell_formula_units_Z 4
_cell_length_a 13.701(3)
_cell_length_b 9.683(2)
_cell_length_c 14.533(3)
_cell_measurement_reflns_used 7078
_cell_measurement_temperature 200(2)
_cell_measurement_theta_max 28.30
_cell_measurement_theta_min 2.53
_cell_volume 1928.0(7)
_computing_cell_refinement 'Bruker SAINT'
_computing_data_collection 'Bruker APEX2'
_computing_data_reduction 'Bruker SAINT'
_computing_molecular_graphics 'Bruker SHELXTL'
_computing_publication_material 'Bruker SHELXTL'
_computing_structure_refinement 'SHELXL-97 (Sheldrick, 1997)'
_computing_structure_solution 'SHELXS-97 (Sheldrick, 1990)'
_diffrn_ambient_temperature 200(2)
_diffrn_detector_area_resol_mean 8.33
_diffrn_measured_fraction_theta_full 1.000
_diffrn_measured_fraction_theta_max 0.946
_diffrn_measurement_device_type 'Bruker APEX-II CCD'
_diffrn_measurement_method '\f and \w scans'
_diffrn_radiation_monochromator graphite
_diffrn_radiation_source 'fine-focus sealed tube'
_diffrn_radiation_type MoK\a
_diffrn_radiation_wavelength 0.71073
_diffrn_reflns_av_R_equivalents 0.0363
_diffrn_reflns_av_sigmaI/netI 0.0203
_diffrn_reflns_limit_h_max 19
_diffrn_reflns_limit_h_min -19
_diffrn_reflns_limit_k_max 13
_diffrn_reflns_limit_k_min -13
_diffrn_reflns_limit_l_max 20
_diffrn_reflns_limit_l_min -20
_diffrn_reflns_number 27896
_diffrn_reflns_theta_full 25.00
_diffrn_reflns_theta_max 31.03
_diffrn_reflns_theta_min 2.04
_exptl_absorpt_coefficient_mu 3.036
_exptl_absorpt_correction_T_max 0.7867
_exptl_absorpt_correction_T_min 0.4967
_exptl_absorpt_correction_type multi-scan
_exptl_absorpt_process_details 'APEX2 (Bruker, 2007)'
_exptl_crystal_colour orange
_exptl_crystal_density_diffrn 1.764
_exptl_crystal_description block
_exptl_crystal_F_000 1040
_exptl_crystal_size_max 0.27
_exptl_crystal_size_mid 0.14
_exptl_crystal_size_min 0.08
_refine_diff_density_max 0.846
_refine_diff_density_min -1.352
_refine_diff_density_rms 0.076
_refine_ls_extinction_method none
_refine_ls_goodness_of_fit_ref 1.028
_refine_ls_hydrogen_treatment mixed
_refine_ls_matrix_type full
_refine_ls_number_parameters 129
_refine_ls_number_reflns 3057
_refine_ls_number_restraints 0
_refine_ls_restrained_S_all 1.028
_refine_ls_R_factor_all 0.0419
_refine_ls_R_factor_gt 0.0315
_refine_ls_shift/su_max 0.000
_refine_ls_shift/su_mean 0.000
_refine_ls_structure_factor_coef Fsqd
_refine_ls_weighting_details 'calc w=1/[\s^2^(Fo^2^)+(0.0264P)^2^+2.2345P] where P=(Fo^2^+2Fc^2^)/3'
_refine_ls_weighting_scheme calc
_refine_ls_wR_factor_gt 0.0691
_refine_ls_wR_factor_ref 0.0741
_reflns_number_gt 2570
_reflns_number_total 3057
_reflns_threshold_expression >2sigma(I)
_cod_data_source_file ja407995r_si_002.cif
_cod_data_source_block char406a
_cod_original_cell_volume 1928.2(8)
_cod_database_code 4120925

loop_
_symmetry_equiv_pos_as_xyz
'x, y, z'
'x+1/2, -y+1/2, -z+1/2'
'-x, y+1/2, -z'
'-x+1/2, -y, z+1/2'
'-x, -y, -z'
'-x-1/2, y-1/2, z-1/2'
'x, -y-1/2, z'
'x-1/2, y, -z-1/2'

loop_
_atom_site_label
_atom_site_type_symbol
_atom_site_fract_x
_atom_site_fract_y
_atom_site_fract_z
_atom_site_U_iso_or_equiv
_atom_site_adp_type
_atom_site_occupancy
_atom_site_symmetry_multiplicity
_atom_site_calc_flag
_atom_site_refinement_flags
Ni Ni 0.11607(2) 0.2500 0.62826(2) 0.01918(8) Uani 1 2 d S
Se Se -0.05665(2) 0.2500 0.60568(3) 0.04772(11) Uani 1 2 d S
H1S H -0.050(3) 0.2500 0.543(3) 0.057 Uiso 1 2 d S
P1 P 0.01775(5) 0.2500 0.13223(5) 0.02842(15) Uani 1 2 d S
F1 F 0.05417(13) 0.36706(17) 0.20112(12) 0.0623(4) Uani 1 1 d .
F2 F -0.02022(13) 0.13338(18) 0.06450(11) 0.0611(4) Uani 1 1 d .
F3 F -0.08645(16) 0.2500 0.18299(15) 0.0515(5) Uani 1 2 d S
F4 F 0.12023(15) 0.2500 0.0808(2) 0.0624(7) Uani 1 2 d S
N1 N 0.17351(16) 0.2500 0.48791(15) 0.0259(5) Uani 1 2 d S
N2 N 0.20381(12) 0.42147(16) 0.64334(11) 0.0270(3) Uani 1 1 d .
N3 N 0.11868(16) 0.2500 0.77888(15) 0.0258(4) Uani 1 2 d S
C1 C 0.1046(3) 0.2500 0.4094(2) 0.0583(12) Uani 1 2 d S
H1A H 0.1414 0.2512 0.3516 0.087 Uiso 0.50 1 calc SR
H1B H 0.0629 0.3320 0.4128 0.087 Uiso 0.50 1 calc PR
H1C H 0.0640 0.1668 0.4120 0.087 Uiso 0.50 1 calc PR
C2 C 0.23399(17) 0.3769(2) 0.47994(14) 0.0361(5) Uani 1 1 d .
H2A H 0.1927 0.4533 0.4568 0.043 Uiso 1 1 calc R
H2B H 0.2864 0.3607 0.4343 0.043 Uiso 1 1 calc R
C3 C 0.27952(16) 0.4199(2) 0.57009(16) 0.0387(5) Uani 1 1 d .
H3A H 0.3321 0.3545 0.5869 0.046 Uiso 1 1 calc R
H3B H 0.3086 0.5130 0.5638 0.046 Uiso 1 1 calc R
C4 C 0.1408(2) 0.5448(2) 0.63216(17) 0.0477(6) Uani 1 1 d .
H4A H 0.1807 0.6285 0.6371 0.072 Uiso 1 1 calc R
H4B H 0.0908 0.5454 0.6803 0.072 Uiso 1 1 calc R
H4C H 0.1093 0.5421 0.5716 0.072 Uiso 1 1 calc R
C5 C 0.24762(18) 0.4202(2) 0.73603(15) 0.0400(5) Uani 1 1 d .
H5A H 0.2724 0.5135 0.7513 0.048 Uiso 1 1 calc R
H5B H 0.3034 0.3552 0.7373 0.048 Uiso 1 1 calc R
C6 C 0.17227(18) 0.3766(2) 0.80649(14) 0.0385(5) Uani 1 1 d .
H6A H 0.2052 0.3599 0.8661 0.046 Uiso 1 1 calc R
H6B H 0.1250 0.4528 0.8153 0.046 Uiso 1 1 calc R
C7 C 0.0237(2) 0.2500 0.8270(2) 0.0568(12) Uani 1 2 d S
H7A H -0.0201 0.1832 0.7977 0.085 Uiso 0.50 1 calc PR
H7B H -0.0052 0.3424 0.8238 0.085 Uiso 0.50 1 calc PR
H7C H 0.0335 0.2243 0.8916 0.085 Uiso 0.50 1 calc PR

loop_
_atom_site_aniso_label
_atom_site_aniso_U_11
_atom_site_aniso_U_22
_atom_site_aniso_U_33
_atom_site_aniso_U_23
_atom_site_aniso_U_13
_atom_site_aniso_U_12
Ni 0.01541(14) 0.02334(15) 0.01881(14) 0.000 -0.00029(11) 0.000
Se 0.01820(14) 0.0833(3) 0.04163(19) 0.000 -0.00368(12) 0.000
P1 0.0278(4) 0.0274(3) 0.0300(3) 0.000 -0.0019(3) 0.000
F1 0.0697(11) 0.0506(9) 0.0666(10) -0.0212(8) -0.0155(8) -0.0102(8)
F2 0.0684(10) 0.0635(10) 0.0513(9) -0.0256(8) 0.0045(8) -0.0202(8)
F3 0.0424(11) 0.0662(14) 0.0460(11) 0.000 0.0132(9) 0.000
F4 0.0369(11) 0.0477(12) 0.1025(19) 0.000 0.0267(12) 0.000
N1 0.0226(10) 0.0357(12) 0.0194(10) 0.000 0.0012(8) 0.000
N2 0.0326(8) 0.0199(7) 0.0284(8) -0.0004(6) 0.0010(6) -0.0006(6)
N3 0.0223(10) 0.0353(12) 0.0197(9) 0.000 0.0000(8) 0.000
C1 0.0348(17) 0.119(4) 0.0214(14) 0.000 -0.0039(13) 0.000
C2 0.0451(12) 0.0307(10) 0.0325(10) 0.0060(8) 0.0143(9) -0.0016(9)
C3 0.0365(11) 0.0314(10) 0.0482(12) -0.0018(9) 0.0104(9) -0.0139(9)
C4 0.0715(17) 0.0243(10) 0.0474(13) 0.0022(10) 0.0058(12) 0.0151(11)
C5 0.0490(13) 0.0345(11) 0.0364(11) -0.0014(9) -0.0113(10) -0.0173(10)
C6 0.0564(14) 0.0329(10) 0.0262(9) -0.0066(8) -0.0062(9) -0.0032(10)
C7 0.0295(16) 0.118(4) 0.0227(15) 0.000 0.0066(12) 0.000

loop_
_atom_type_symbol
_atom_type_description
_atom_type_scat_dispersion_real
_atom_type_scat_dispersion_imag
_atom_type_scat_source
C C 0.0033 0.0016 'International Tables Vol C Tables 4.2.6.8 and 6.1.1.4'
H H 0.0000 0.0000 'International Tables Vol C Tables 4.2.6.8 and 6.1.1.4'
N N 0.0061 0.0033 'International Tables Vol C Tables 4.2.6.8 and 6.1.1.4'
F F 0.0171 0.0103 'International Tables Vol C Tables 4.2.6.8 and 6.1.1.4'
P P 0.1023 0.0942 'International Tables Vol C Tables 4.2.6.8 and 6.1.1.4'
Se Se -0.0929 2.2259 'International Tables Vol C Tables 4.2.6.8 and 6.1.1.4'
Ni Ni 0.3393 1.1124 'International Tables Vol C Tables 4.2.6.8 and 6.1.1.4'

loop_
_geom_angle_atom_site_label_1
_geom_angle_atom_site_label_2
_geom_angle_atom_site_label_3
_geom_angle
_geom_angle_site_symmetry_1
_geom_angle_site_symmetry_3
N2 Ni N2 107.29(9) . 7_565
N2 Ni N1 83.64(6) . .
N2 Ni N1 83.64(6) 7_565 .
N2 Ni N3 83.35(6) . .
N2 Ni N3 83.35(6) 7_565 .
N1 Ni N3 157.97(8) . .
N2 Ni Se 126.31(5) . .
N2 Ni Se 126.31(5) 7_565 .
N1 Ni Se 103.20(6) . .
N3 Ni Se 98.83(6) . .
Ni Se H1S 92(3) . .
F2 P1 F2 90.81(15) . 7_565
F2 P1 F4 89.87(10) . .
F2 P1 F4 89.87(10) 7_565 .
F2 P1 F1 179.04(11) . .
F2 P1 F1 89.21(10) 7_565 .
F4 P1 F1 91.10(11) . .
F2 P1 F1 89.21(10) . 7_565
F2 P1 F1 179.04(11) 7_565 7_565
F4 P1 F1 91.10(11) . 7_565
F1 P1 F1 90.76(14) . 7_565
F2 P1 F3 89.62(9) . .
F2 P1 F3 89.62(9) 7_565 .
F4 P1 F3 179.28(14) . .
F1 P1 F3 89.41(9) . .
F1 P1 F3 89.41(9) 7_565 .
C1 N1 C2 107.18(15) . 7_565
C1 N1 C2 107.18(15) . .
C2 N1 C2 111.5(2) 7_565 .
C1 N1 Ni 119.30(19) . .
C2 N1 Ni 105.86(12) 7_565 .
C2 N1 Ni 105.86(12) . .
C5 N2 C4 110.12(18) . .
C5 N2 C3 111.72(17) . .
C4 N2 C3 109.62(17) . .
C5 N2 Ni 109.13(12) . .
C4 N2 Ni 107.32(14) . .
C3 N2 Ni 108.82(12) . .
C7 N3 C6 107.91(15) . .
C7 N3 C6 107.91(15) . 7_565
C6 N3 C6 111.4(2) . 7_565
C7 N3 Ni 117.35(18) . .
C6 N3 Ni 106.16(12) . .
C6 N3 Ni 106.16(12) 7_565 .
N1 C1 H1A 109.5 . .
N1 C1 H1B 109.5 . .
H1A C1 H1B 109.5 . .
N1 C1 H1C 109.5 . .
H1A C1 H1C 109.5 . .
H1B C1 H1C 109.5 . .
N1 C2 C3 113.00(17) . .
N1 C2 H2A 109.0 . .
C3 C2 H2A 109.0 . .
N1 C2 H2B 109.0 . .
C3 C2 H2B 109.0 . .
H2A C2 H2B 107.8 . .
N2 C3 C2 109.63(17) . .
N2 C3 H3A 109.7 . .
C2 C3 H3A 109.7 . .
N2 C3 H3B 109.7 . .
C2 C3 H3B 109.7 . .
H3A C3 H3B 108.2 . .
N2 C4 H4A 109.5 . .
N2 C4 H4B 109.5 . .
H4A C4 H4B 109.5 . .
N2 C4 H4C 109.5 . .
H4A C4 H4C 109.5 . .
H4B C4 H4C 109.5 . .
N2 C5 C6 110.03(18) . .
N2 C5 H5A 109.7 . .
C6 C5 H5A 109.7 . .
N2 C5 H5B 109.7 . .
C6 C5 H5B 109.7 . .
H5A C5 H5B 108.2 . .
N3 C6 C5 112.61(18) . .
N3 C6 H6A 109.1 . .
C5 C6 H6A 109.1 . .
N3 C6 H6B 109.1 . .
C5 C6 H6B 109.1 . .
H6A C6 H6B 107.8 . .
N3 C7 H7A 109.5 . .
N3 C7 H7B 109.5 . .
H7A C7 H7B 109.5 . .
N3 C7 H7C 109.5 . .
H7A C7 H7C 109.5 . .
H7B C7 H7C 109.5 . .

loop_
_geom_bond_atom_site_label_1
_geom_bond_atom_site_label_2
_geom_bond_distance
_geom_bond_site_symmetry_2
Ni N2 2.0616(16) .
Ni N2 2.0616(16) 7_565
Ni N1 2.186(2) .
Ni N3 2.189(2) .
Ni Se 2.3891(7) .
Se H1S 0.91(5) .
P1 F2 1.5859(15) .
P1 F2 1.5859(15) 7_565
P1 F4 1.591(2) .
P1 F1 1.5925(15) .
P1 F1 1.5926(15) 7_565
P1 F3 1.607(2) .
N1 C1 1.480(4) .
N1 C2 1.487(2) 7_565
N1 C2 1.487(2) .
N2 C5 1.475(3) .
N2 C4 1.482(3) .
N2 C3 1.486(3) .
N3 C7 1.477(4) .
N3 C6 1.485(2) .
N3 C6 1.485(2) 7_565
C1 H1A 0.9800 .
C1 H1B 0.9800 .
C1 H1C 0.9800 .
C2 C3 1.510(3) .
C2 H2A 0.9900 .
C2 H2B 0.9900 .
C3 H3A 0.9900 .
C3 H3B 0.9900 .
C4 H4A 0.9800 .
C4 H4B 0.9800 .
C4 H4C 0.9800 .
C5 C6 1.514(3) .
C5 H5A 0.9900 .
C5 H5B 0.9900 .
C6 H6A 0.9900 .
C6 H6B 0.9900 .
C7 H7A 0.9800 .
C7 H7B 0.9800 .
C7 H7C 0.9800 .

loop_
_geom_torsion_atom_site_label_1
_geom_torsion_atom_site_label_2
_geom_torsion_atom_site_label_3
_geom_torsion_atom_site_label_4
_geom_torsion
_geom_torsion_site_symmetry_1
_geom_torsion_site_symmetry_4
N2 Ni N1 C1 -125.87(5) . .
N2 Ni N1 C1 125.87(5) 7_565 .
N3 Ni N1 C1 180.0 . .
Se Ni N1 C1 0.0 . .
N2 Ni N1 C2 113.37(14) . 7_565
N2 Ni N1 C2 5.11(14) 7_565 7_565
N3 Ni N1 C2 59.24(13) . 7_565
Se Ni N1 C2 -120.76(13) . 7_565
N2 Ni N1 C2 -5.11(14) . .
N2 Ni N1 C2 -113.37(14) 7_565 .
N3 Ni N1 C2 -59.24(13) . .
Se Ni N1 C2 120.76(13) . .
N2 Ni N2 C5 -60.90(16) 7_565 .
N1 Ni N2 C5 -142.20(15) . .
N3 Ni N2 C5 19.98(14) . .
Se Ni N2 C5 116.07(13) . .
N2 Ni N2 C4 179.79(11) 7_565 .
N1 Ni N2 C4 98.49(14) . .
N3 Ni N2 C4 -99.33(14) . .
Se Ni N2 C4 -3.23(15) . .
N2 Ni N2 C3 61.24(16) 7_565 .
N1 Ni N2 C3 -20.05(14) . .
N3 Ni N2 C3 142.12(14) . .
Se Ni N2 C3 -121.78(13) . .
N2 Ni N3 C7 125.82(5) . .
N2 Ni N3 C7 -125.82(5) 7_565 .
N1 Ni N3 C7 180.0 . .
Se Ni N3 C7 0.0 . .
N2 Ni N3 C6 5.14(14) . .
N2 Ni N3 C6 113.50(15) 7_565 .
N1 Ni N3 C6 59.32(13) . .
Se Ni N3 C6 -120.68(13) . .
N2 Ni N3 C6 -113.49(15) . 7_565
N2 Ni N3 C6 -5.14(14) 7_565 7_565
N1 Ni N3 C6 -59.32(14) . 7_565
Se Ni N3 C6 120.68(14) . 7_565
C1 N1 C2 C3 158.2(2) . .
C2 N1 C2 C3 -84.8(2) 7_565 .
Ni N1 C2 C3 29.9(2) . .
C5 N2 C3 C2 162.43(18) . .
C4 N2 C3 C2 -75.2(2) . .
Ni N2 C3 C2 41.9(2) . .
N1 C2 C3 N2 -49.1(2) . .
C4 N2 C5 C6 75.8(2) . .
C3 N2 C5 C6 -162.13(18) . .
Ni N2 C5 C6 -41.7(2) . .
C7 N3 C6 C5 -156.0(2) . .
C6 N3 C6 C5 85.7(2) 7_565 .
Ni N3 C6 C5 -29.4(2) . .
N2 C5 C6 N3 48.7(3) . .
